data_2312342
loop_
_publ_author_name
'Gaydamaka, Anna A.'
'Rashchenko, Sergey V.'
'Semerikova, Anna I.'
'Smirnova, Ekaterina S.'
'Ivanova, Anna G.'
'Arkhipov, Sergey G.'
'Zakharov, Boris A.'
'Bogdanov, Nikita E.'
'Boldyreva, Elena V.'

_publ_section_title
;
 A high-pressure single-crystal X-ray diffraction study of potassium
 guaninate hydrate,
 K<sup>+</sup>&#xb7;C<sub>5</sub>H<sub>4</sub>N<sub>5</sub>O<sup>-</sup>&#xb7;H<sub>2</sub>O.
;
_journal_issue 6
_journal_name_full 'Acta crystallographica Section B, Structural science, crystal engineering and materials'
_journal_paper_doi 10.1107/S2052520623008740
_journal_volume 79
_journal_year 2023
_chemical_formula_moiety 'C10 H12 K2 N10 O4'
_chemical_formula_sum 'C10 H12 K2 N10 O4'
_chemical_formula_weight 414.50
_chemical_name_common potassium{2-amino-6-oxo-1-hydro-purine-7(9)-ide/2-amino-6-oxo-7-hydro-purine-1(3)-ide}monohydrate
_chemical_name_systematic
potassium{2-amino-6-oxo-1-hydro-purine-7(9)-ide/2-amino-6-oxo-7-hydro-purine-1(3)-ide}monohydrate
_space_group_crystal_system monoclinic
_space_group_IT_number 15
_space_group_name_Hall '-C 2yc'
_space_group_name_H-M_alt 'C 1 2/c 1'
_atom_sites_solution_hydrogens mixed
_atom_sites_solution_primary direct
_atom_sites_solution_secondary direct
_audit_creation_method SHELXL-2019/2
_cell_angle_alpha 90
_cell_angle_beta 127.2(4)
_cell_angle_gamma 90
_cell_formula_units_Z 8
_cell_length_a 35.29(13)
_cell_length_b 3.3723(4)
_cell_length_c 27.84(6)
_cell_measurement_reflns_used 583
_cell_measurement_temperature 293(2)
_cell_measurement_theta_max 10.4830
_cell_measurement_theta_min 2.3830
_cell_volume 2639(18)
_computing_cell_refinement 'CrysAlisPro 1.171.42.49 (Rigaku OD, 2022)'
_computing_data_collection 'CrysAlisPro 1.171.42.49 (Rigaku OD, 2022)'
_computing_data_reduction 'CrysAlisPro 1.171.42.49 (Rigaku OD, 2022)'
_computing_molecular_graphics 'Mercury (Macrae et al., 2020), Vesta(Momma,2011)'
_computing_structure_refinement 'SHELXL-2019/2 (Sheldrick, 2019)'
_diffrn_ambient_temperature 293(2)
_diffrn_detector 'flat panel'
_diffrn_detector_area_resol_mean 5
_diffrn_measured_fraction_theta_full 0.320
_diffrn_measured_fraction_theta_max 0.328
_diffrn_measurement_device 'omega diffractometer'
_diffrn_measurement_device_type 'PETRAIII beamline P02.2'
_diffrn_measurement_method '\w scans'
_diffrn_radiation_monochromator synchrotron
_diffrn_radiation_probe x-ray
_diffrn_radiation_type synchrotron
_diffrn_radiation_wavelength 0.29160
_diffrn_reflns_av_R_equivalents 0.0595
_diffrn_reflns_av_unetI/netI 0.0693
_diffrn_reflns_Laue_measured_fraction_full 0.320
_diffrn_reflns_Laue_measured_fraction_max 0.328
_diffrn_reflns_limit_h_max 33
_diffrn_reflns_limit_h_min -29
_diffrn_reflns_limit_k_max 4
_diffrn_reflns_limit_k_min -4
_diffrn_reflns_limit_l_max 34
_diffrn_reflns_limit_l_min -34
_diffrn_reflns_number 2062
_diffrn_reflns_point_group_measured_fraction_full 0.320
_diffrn_reflns_point_group_measured_fraction_max 0.328
_diffrn_reflns_theta_full 10.076
_diffrn_reflns_theta_max 10.541
_diffrn_reflns_theta_min 2.401
_diffrn_source synchrotron
_exptl_absorpt_coefficient_mu 0.090
_exptl_absorpt_correction_T_max 1.00000
_exptl_absorpt_correction_T_min 0.07656
_exptl_absorpt_correction_type multi-scan
_exptl_absorpt_process_details
;
CrysAlisPro 1.171.41.123a (Rigaku Oxford Diffraction, 2022)
Empirical absorption correction using spherical harmonics,
implemented in SCALE3 ABSPACK scaling algorithm.
;
_exptl_crystal_colour colourless
_exptl_crystal_density_diffrn 2.086
_exptl_crystal_description needle
_exptl_crystal_F_000 1696
_exptl_crystal_size_max 0.08
_exptl_crystal_size_mid 0.02
_exptl_crystal_size_min 0.02
_refine_diff_density_max 0.700
_refine_diff_density_min -0.864
_refine_diff_density_rms 0.109
_refine_ls_extinction_method none
_refine_ls_goodness_of_fit_ref 1.329
_refine_ls_hydrogen_treatment mixed
_refine_ls_matrix_type full
_refine_ls_number_parameters 117
_refine_ls_number_reflns 899
_refine_ls_number_restraints 7
_refine_ls_restrained_S_all 1.324
_refine_ls_R_factor_all 0.1384
_refine_ls_R_factor_gt 0.1203
_refine_ls_shift/su_max 0.093
_refine_ls_shift/su_mean 0.004
_refine_ls_structure_factor_coef Fsqd
_refine_ls_weighting_details 'w=1/[\s^2^(Fo^2^)+(0.2000P)^2^] where P=(Fo^2^+2Fc^2^)/3'
_refine_ls_weighting_scheme calc
_refine_ls_wR_factor_gt 0.3228
_refine_ls_wR_factor_ref 0.3524
_reflns_Friedel_coverage 0.000
_reflns_number_gt 672
_reflns_number_total 899
_reflns_threshold_expression 'I > 2\s(I)'
_cod_data_source_file xk5102sup1.cif
_cod_data_source_block 4.9GPa_SR
_cod_original_cell_volume 2639(17)
_cod_original_sg_symbol_H-M 'C 2/c'
_cod_database_code 2312342
_shelx_shelxl_version_number 2019/2
_shelx_space_group_comment
;
The symmetry employed for this shelxl refinement is uniquely defined
by the following loop, which should always be used as a source of
symmetry information in preference to the above space-group names.
They are only intended as comments.
;
_oxdiff_exptl_absorpt_empirical_full_min 0.611
_oxdiff_exptl_absorpt_empirical_full_max 11.559
_oxdiff_exptl_absorpt_empirical_details
;
Empirical correction (ABSPACK) includes:
- Absorption correction using spherical harmonics
- Frame scaling
;

loop_
_space_group_symop_operation_xyz
'x, y, z'
'-x, y, -z+1/2'
'x+1/2, y+1/2, z'
'-x+1/2, y+1/2, -z+1/2'
'-x, -y, -z'
'x, -y, z-1/2'
'-x+1/2, -y+1/2, -z'
'x+1/2, -y+1/2, z-1/2'

loop_
_atom_site_label
_atom_site_type_symbol
_atom_site_fract_x
_atom_site_fract_y
_atom_site_fract_z
_atom_site_U_iso_or_equiv
_atom_site_adp_type
_atom_site_occupancy
_atom_site_site_symmetry_order
_atom_site_calc_flag
_atom_site_refinement_flags_posn
_atom_site_refinement_flags_adp
_atom_site_refinement_flags_occupancy
_atom_site_disorder_assembly
_atom_site_disorder_group
K1 K 0.4940(3) 0.1493(7) 0.9212(3) 0.0431(10) Uiso 1 1 d . . . . .
C8A C 0.3249(15) 0.055(6) 0.8000(11) 0.067(4) Uiso 1 1 d D . . . .
H1 H 0.306926 0.161045 0.811190 0.080 Uiso 1 1 calc R U . . .
C4A C 0.3824(17) -0.168(3) 0.8015(14) 0.044(3) Uiso 1 1 d . . . . .
C5A C 0.3479(18) -0.075(4) 0.7451(14) 0.049(3) Uiso 1 1 d . . . . .
C6A C 0.3541(14) -0.092(3) 0.6989(11) 0.031(2) Uiso 1 1 d . . . . .
C2A C 0.4284(13) -0.327(2) 0.7753(11) 0.030(2) Uiso 1 1 d . . . . .
N9A N 0.3635(16) -0.113(4) 0.8335(13) 0.064(4) Uiso 1 1 d D . . . .
N7A N 0.3143(18) 0.057(4) 0.7484(15) 0.066(4) Uiso 1 1 d D . . . .
H2 H 0.287149 0.138674 0.717350 0.080 Uiso 1 1 calc R U . . .
N1A N 0.3925(11) -0.235(3) 0.7156(9) 0.034(2) Uiso 1 1 d . . . . .
N3A N 0.4243(13) -0.314(3) 0.8196(11) 0.043(3) Uiso 1 1 d . . . . .
N2A N 0.4719(12) -0.441(2) 0.7878(9) 0.032(2) Uiso 1 1 d . . . . .
H3 H 0.495638 -0.501616 0.824007 0.039 Uiso 1 1 calc R U . . .
H4 H 0.474693 -0.450427 0.759213 0.039 Uiso 1 1 calc R U . . .
O1A O 0.3207(11) 0.023(2) 0.6427(9) 0.043(2) Uiso 1 1 d . . . . .
O2W O 0.4516(8) -0.335(2) 0.9472(6) 0.043(2) Uiso 1 1 d D . . . .
H5 H 0.4234(11) -0.176(15) 0.927(3) 0.051 Uiso 1 1 d D U . . .
H6 H 0.466(3) -0.30(3) 0.9893(9) 0.051 Uiso 1 1 d D U . . .
K2 K 0.2564(3) 0.5205(7) 0.5729(3) 0.0419(10) Uiso 1 1 d . . . . .
C8B C 0.1202(14) 0.724(3) 0.5400(11) 0.034(2) Uiso 1 1 d . . . . .
H7 H 0.122020 0.609006 0.571700 0.041 Uiso 1 1 calc R U . . .
C4B C 0.0936(16) 0.978(3) 0.4584(12) 0.028(2) Uiso 1 1 d . . . . .
C5B C 0.1418(17) 0.922(3) 0.4882(12) 0.029(2) Uiso 1 1 d . . . . .
C6B C 0.1648(16) 1.039(3) 0.4625(12) 0.026(2) Uiso 1 1 d . . . . .
C2B C 0.0836(14) 1.255(3) 0.3776(11) 0.024(2) Uiso 1 1 d . . . . .
N7B N 0.1610(12) 0.767(3) 0.5434(10) 0.038(2) Uiso 1 1 d . . . . .
N9B N 0.0778(12) 0.850(2) 0.4902(9) 0.033(2) Uiso 1 1 d . . . . .
N3B N 0.0599(11) 1.147(2) 0.4004(9) 0.029(2) Uiso 1 1 d . . . . .
N1B N 0.1308(14) 1.199(3) 0.4037(11) 0.032(2) Uiso 1 1 d . . . . .
H8 H 0.140705 1.265069 0.383172 0.038 Uiso 1 1 calc R U . . .
N2B N 0.0537(12) 1.431(2) 0.3200(9) 0.038(2) Uiso 1 1 d . . . . .
H9 H 0.065180 1.502885 0.301482 0.045 Uiso 1 1 calc R U . . .
H10 H 0.024032 1.466799 0.303381 0.045 Uiso 1 1 calc R U . . .
O1B O 0.2059(14) 1.014(2) 0.4823(11) 0.045(3) Uiso 1 1 d . . . . .
O3W O 0.2224(9) 0.270(3) 0.6358(9) 0.078(4) Uiso 1 1 d D . . . .
H11 H 0.2055(16) 0.510(9) 0.630(5) 0.093 Uiso 1 1 d D U . . .
H12 H 0.1981(14) 0.072(10) 0.615(6) 0.093 Uiso 1 1 d D U . . .

loop_
_atom_type_symbol
_atom_type_description
_atom_type_scat_dispersion_real
_atom_type_scat_dispersion_imag
_atom_type_scat_source
C C -0.0010 0.0002 'International Tables Vol C Tables 4.2.6.8 and 6.1.1.4'
H H 0.0000 0.0000 'International Tables Vol C Tables 4.2.6.8 and 6.1.1.4'
N N -0.0011 0.0005 'International Tables Vol C Tables 4.2.6.8 and 6.1.1.4'
O O -0.0009 0.0008 'International Tables Vol C Tables 4.2.6.8 and 6.1.1.4'
K K 0.0346 0.0414 'International Tables Vol C Tables 4.2.6.8 and 6.1.1.4'

loop_
_geom_angle_atom_site_label_1
_geom_angle_atom_site_label_2
_geom_angle_atom_site_label_3
_geom_angle
_geom_angle_site_symmetry_1
_geom_angle_site_symmetry_3
_geom_angle_publ_flag
O2W K1 O2W 79.7(5) . 1_565 ?
O2W K1 N3B 154.4(5) . 8_566 ?
O2W K1 N3B 124.7(4) 1_565 8_566 ?
O2W K1 N3A 68.6(5) . . ?
O2W K1 N3A 109.8(8) 1_565 . ?
N3B K1 N3A 104.8(6) 8_566 . ?
O2W K1 N9B 88.8(6) . 8_556 ?
O2W K1 N9B 135.6(5) 1_565 8_556 ?
N3B K1 N9B 68.7(6) 8_566 8_556 ?
N3A K1 N9B 105.2(8) . 8_556 ?
O2W K1 N9B 135.3(5) . 8_566 ?
O2W K1 N9B 87.5(6) 1_565 8_566 ?
N3B K1 N9B 49.7(5) 8_566 8_566 ?
N3A K1 N9B 154.2(5) . 8_566 ?
N9B K1 N9B 71.1(9) 8_556 8_566 ?
O2W K1 N3A 111.3(8) . 1_565 ?
O2W K1 N3A 65.6(4) 1_565 1_565 ?
N3B K1 N3A 88.1(8) 8_566 1_565 ?
N3A K1 N3A 70.7(8) . 1_565 ?
N9B K1 N3A 154.9(5) 8_556 1_565 ?
N9B K1 N3A 101.5(8) 8_566 1_565 ?
O2W K1 O2W 80.9(6) . 5_657 ?
O2W K1 O2W 65.3(7) 1_565 5_657 ?
N3B K1 O2W 101.7(7) 8_566 5_657 ?
N3A K1 O2W 149.4(4) . 5_657 ?
N9B K1 O2W 70.7(6) 8_556 5_657 ?
N9B K1 O2W 55.0(5) 8_566 5_657 ?
N3A K1 O2W 125.7(5) 1_565 5_657 ?
O2W K1 K1 129.0(3) . 1_565 ?
O2W K1 K1 49.3(3) 1_565 1_565 ?
N3B K1 K1 75.83(19) 8_566 1_565 ?
N3A K1 K1 123.3(4) . 1_565 ?
N9B K1 K1 125.5(5) 8_556 1_565 ?
N9B K1 K1 54.4(5) 8_566 1_565 ?
N3A K1 K1 52.7(5) 1_565 1_565 ?
O2W K1 K1 77.92(18) 5_657 1_565 ?
O2W K1 K1 51.0(3) . 1_545 ?
O2W K1 K1 130.7(3) 1_565 1_545 ?
N3B K1 K1 104.17(19) 8_566 1_545 ?
N3A K1 K1 56.7(4) . 1_545 ?
N9B K1 K1 54.5(5) 8_556 1_545 ?
N9B K1 K1 125.6(5) 8_566 1_545 ?
N3A K1 K1 127.3(5) 1_565 1_545 ?
O2W K1 K1 102.09(18) 5_657 1_545 ?
K1 K1 K1 180.0 1_565 1_545 ?
O2W K1 H5 19.9(6) . . ?
O2W K1 H5 64.9(12) 1_565 . ?
N3B K1 H5 169.1(15) 8_566 . ?
N3A K1 H5 65.2(17) . . ?
N9B K1 H5 108.6(9) 8_556 . ?
N9B K1 H5 140.5(16) 8_566 . ?
N3A K1 H5 92.4(12) 1_565 . ?
O2W K1 H5 86.9(16) 5_657 . ?
K1 K1 H5 112.9(9) 1_565 . ?
K1 K1 H5 67.1(9) 1_545 . ?
O2W K1 H6 17.7(14) . . ?
O2W K1 H6 73.1(18) 1_565 . ?
N3B K1 H6 151.5(16) 8_566 . ?
N3A K1 H6 86.2(16) . . ?
N9B K1 H6 83.1(16) 8_556 . ?
N9B K1 H6 117.8(15) 8_566 . ?
N3A K1 H6 120.5(17) 1_565 . ?
O2W K1 H6 63.3(14) 5_657 . ?
K1 K1 H6 120.3(17) 1_565 . ?
K1 K1 H6 59.7(18) 1_545 . ?
H5 K1 H6 29.8(9) . . ?
O2W K1 H6 85(4) . 5_657 ?
O2W K1 H6 66(2) 1_565 5_657 ?
N3B K1 H6 98(3) 8_566 5_657 ?
N3A K1 H6 153(4) . 5_657 ?
N9B K1 H6 70(3) 8_556 5_657 ?
N9B K1 H6 51(4) 8_566 5_657 ?
N3A K1 H6 124(3) 1_565 5_657 ?
O2W K1 H6 4(4) 5_657 5_657 ?
K1 K1 H6 75(3) 1_565 5_657 ?
K1 K1 H6 105(3) 1_545 5_657 ?
H5 K1 H6 90(4) . 5_657 ?
H6 K1 H6 67(5) . 5_657 ?
N9A C8A N7A 107(3) . . ?
N9A C8A H1 126.3 . . ?
N7A C8A H1 126.3 . . ?
C5A C4A N3A 123.5(18) . . ?
C5A C4A N9A 106(4) . . ?
N3A C4A N9A 130(3) . . ?
C4A C5A N7A 103(2) . . ?
C4A C5A C6A 122(4) . . ?
N7A C5A C6A 135(3) . . ?
N1A C6A O1A 123.4(14) . . ?
N1A C6A C5A 114(3) . . ?
O1A C6A C5A 123(3) . . ?
N3A C2A N1A 125(3) . . ?
N3A C2A N2A 120(3) . . ?
N1A C2A N2A 115.3(13) . . ?
C8A N9A C4A 108(2) . . ?
C8A N7A C5A 115(4) . . ?
C8A N7A H2 122.6 . . ?
C5A N7A H2 122.6 . . ?
C6A N1A C2A 122.6(14) . . ?
C2A N3A C4A 112(3) . . ?
C2A N3A K1 116(2) . . ?
C4A N3A K1 105.6(13) . . ?
C2A N3A K1 112(2) . 1_545 ?
C4A N3A K1 132.1(9) . 1_545 ?
K1 N3A K1 70.7(8) . 1_545 ?
C2A N2A H3 120.0 . . ?
C2A N2A H4 120.0 . . ?
H3 N2A H4 120.0 . . ?
C6A O1A K2 147.7(8) . . ?
C6A O1A K2 117.0(10) . 1_545 ?
K2 O1A K2 83.3(10) . 1_545 ?
K1 O2W K1 79.7(5) . 1_545 ?
K1 O2W K1 99.1(6) . 5_657 ?
K1 O2W K1 114.7(7) 1_545 5_657 ?
K1 O2W H5 93(5) . . ?
K1 O2W H5 140(5) 1_545 . ?
K1 O2W H5 106(5) 5_657 . ?
K1 O2W H6 107(8) . . ?
K1 O2W H6 116(5) 1_545 . ?
H5 O2W H6 104.4(7) . . ?
O1A K2 O1A 83.3(10) . 1_565 ?
O1A K2 O1B 83.2(8) . 7_566 ?
O1A K2 O1B 86.7(8) 1_565 7_566 ?
O1A K2 O1B 158.8(7) . . ?
O1A K2 O1B 94.9(9) 1_565 . ?
O1B K2 O1B 75.5(11) 7_566 . ?
O1A K2 O1B 94.5(9) . 1_545 ?
O1A K2 O1B 159.0(7) 1_565 1_545 ?
O1B K2 O1B 72.2(12) 7_566 1_545 ?
O1B K2 O1B 79.5(9) . 1_545 ?
O1A K2 O3W 80.9(6) . . ?
O1A K2 O3W 104.2(5) 1_565 . ?
O1B K2 O3W 159.5(4) 7_566 . ?
O1B K2 O3W 119.8(9) . . ?
O1B K2 O3W 96.1(6) 1_545 . ?
O1A K2 N7B 135.7(5) . . ?
O1A K2 N7B 110.6(7) 1_565 . ?
O1B K2 N7B 137.3(9) 7_566 . ?
O1B K2 N7B 64.6(8) . . ?
O1B K2 N7B 85.5(10) 1_545 . ?
O3W K2 N7B 55.1(6) . . ?
O1A K2 K2 48.5(5) . 1_545 ?
O1A K2 K2 131.8(5) 1_565 1_545 ?
O1B K2 K2 87.4(2) 7_566 1_545 ?
O1B K2 K2 129.4(5) . 1_545 ?
O1B K2 K2 49.9(5) 1_545 1_545 ?
O3W K2 K2 72.4(3) . 1_545 ?
N7B K2 K2 105.8(2) . 1_545 ?
O1A K2 K2 131.5(5) . 1_565 ?
O1A K2 K2 48.2(5) 1_565 1_565 ?
O1B K2 K2 92.6(2) 7_566 1_565 ?
O1B K2 K2 50.6(5) . 1_565 ?
O1B K2 K2 130.1(5) 1_545 1_565 ?
O3W K2 K2 107.6(3) . 1_565 ?
N7B K2 K2 74.2(2) . 1_565 ?
K2 K2 K2 180.0 1_545 1_565 ?
O1A K2 H11 97.4(13) . . ?
O1A K2 H11 98.3(11) 1_565 . ?
O1B K2 H11 175.0(13) 7_566 . ?
O1B K2 H11 103.7(14) . . ?
O1B K2 H11 102.8(13) 1_545 . ?
O3W K2 H11 18.3(9) . . ?
N7B K2 H11 40.5(15) . . ?
K2 K2 H11 89.4(6) 1_545 . ?
K2 K2 H11 90.6(6) 1_565 . ?
N9B C8B N7B 119.5(12) . . ?
N9B C8B H7 120.2 . . ?
N7B C8B H7 120.2 . . ?
N9B C4B C5B 114(3) . . ?
N9B C4B N3B 118(4) . . ?
C5B C4B N3B 128.0(18) . . ?
N7B C5B C4B 109(2) . . ?
N7B C5B C6B 129(4) . . ?
C4B C5B C6B 122(3) . . ?
O1B C6B C5B 130(3) . . ?
O1B C6B N1B 119.7(18) . . ?
C5B C6B N1B 110(4) . . ?
N1B C2B N3B 127(2) . . ?
N1B C2B N2B 119.6(18) . . ?
N3B C2B N2B 113(3) . . ?
C5B N7B C8B 100(3) . . ?
C5B N7B K2 97(2) . . ?
C8B N7B K2 156.2(9) . . ?
C8B N9B C4B 98(3) . . ?
C8B N9B K1 123.3(10) . 8_455 ?
C4B N9B K1 113.9(18) . 8_455 ?
C8B N9B K1 156.0(7) . 8_465 ?
C4B N9B K1 92.2(19) . 8_465 ?
K1 N9B K1 71.1(9) 8_455 8_465 ?
C2B N3B C4B 108(3) . . ?
C2B N3B K1 147.9(12) . 8_465 ?
C4B N3B K1 95.3(14) . 8_465 ?
C2B N1B C6B 124.7(18) . . ?
C2B N1B H8 117.7 . . ?
C6B N1B H8 117.7 . . ?
C2B N2B H9 120.0 . . ?
C2B N2B H10 120.0 . . ?
H9 N2B H10 120.0 . . ?
C6B O1B K2 130(2) . 7_566 ?
C6B O1B K2 114.5(10) . . ?
K2 O1B K2 104.5(11) 7_566 . ?
C6B O1B K2 108.7(11) . 1_565 ?
K2 O1B K2 107.8(12) 7_566 1_565 ?
K2 O1B K2 79.5(9) . 1_565 ?
K2 O3W H11 95(7) . . ?
K2 O3W H12 113(10) . . ?
H11 O3W H12 104.5(6) . . ?

loop_
_geom_bond_atom_site_label_1
_geom_bond_atom_site_label_2
_geom_bond_distance
_geom_bond_site_symmetry_2
_geom_bond_publ_flag
K1 O2W 2.598(15) . ?
K1 O2W 2.663(15) 1_565 ?
K1 N3B 2.80(2) 8_566 ?
K1 N3A 2.84(3) . ?
K1 N9B 2.90(3) 8_556 ?
K1 N9B 2.90(3) 8_566 ?
K1 N3A 2.99(3) 1_565 ?
K1 O2W 3.00(2) 5_657 ?
K1 K1 3.3722(5) 1_565 ?
K1 K1 3.3723(5) 1_545 ?
K1 H5 2.82(7) . ?
K1 H6 3.02(11) . ?
K1 H6 2.05(3) 5_657 ?
C8A N9A 1.23(3) . ?
C8A N7A 1.25(2) . ?
C8A H1 0.9300 . ?
C4A C5A 1.32(5) . ?
C4A N3A 1.34(5) . ?
C4A N9A 1.41(3) . ?
C5A N7A 1.32(5) . ?
C5A C6A 1.43(2) . ?
C6A N1A 1.24(4) . ?
C6A O1A 1.32(4) . ?
C2A N3A 1.327(16) . ?
C2A N1A 1.38(4) . ?
C2A N2A 1.41(5) . ?
N7A H2 0.8600 . ?
N2A H3 0.8600 . ?
N2A H4 0.8600 . ?
O1A K2 2.53(3) . ?
O1A K2 2.54(3) 1_545 ?
O2W H5 0.958(5) . ?
O2W H6 0.958(5) . ?
K2 O1B 2.57(2) 7_566 ?
K2 O1B 2.62(3) . ?
K2 O1B 2.65(3) 1_545 ?
K2 O3W 2.787(17) . ?
K2 N7B 3.06(4) . ?
K2 K2 3.3722(4) 1_545 ?
K2 K2 3.3723(4) 1_565 ?
K2 H11 3.03(11) . ?
C8B N9B 1.35(5) . ?
C8B N7B 1.39(4) . ?
C8B H7 0.9300 . ?
C4B N9B 1.37(2) . ?
C4B C5B 1.38(6) . ?
C4B N3B 1.42(4) . ?
C5B N7B 1.36(3) . ?
C5B C6B 1.42(4) . ?
C6B O1B 1.20(6) . ?
C6B N1B 1.43(4) . ?
C2B N1B 1.37(5) . ?
C2B N3B 1.37(3) . ?
C2B N2B 1.41(3) . ?
N1B H8 0.8600 . ?
N2B H9 0.8600 . ?
N2B H10 0.8600 . ?
O3W H11 0.9584(18) . ?
O3W H12 0.958(4) . ?

loop_
_geom_hbond_atom_site_label_D
_geom_hbond_atom_site_label_H
_geom_hbond_atom_site_label_A
_geom_hbond_distance_DH
_geom_hbond_distance_HA
_geom_hbond_distance_DA
_geom_hbond_angle_DHA
_geom_hbond_site_symmetry_A
_geom_hbond_publ_flag
O2W H5 N9A 0.958(5) 2.16(7) 2.89(5) 132(7) . yes
N7A H2 O3W 0.86 2.07 2.93(6) 171.9 . yes
O3W H11 N7B 0.9584(18) 2.11(10) 2.72(3) 120(9) . yes
N2A H3 N3B 0.86 2.02 2.86(4) 166.2 8_556 yes
N1B H8 O1A 0.86 2.02 2.86(3) 164.1 7_566 yes
O3W H12 N7B 0.958(4) 1.89(10) 2.73(3) 144(15) 1_545 yes

loop_
_geom_torsion_atom_site_label_1
_geom_torsion_atom_site_label_2
_geom_torsion_atom_site_label_3
_geom_torsion_atom_site_label_4
_geom_torsion
_geom_torsion_site_symmetry_1
_geom_torsion_site_symmetry_2
_geom_torsion_site_symmetry_3
_geom_torsion_site_symmetry_4
_geom_torsion_publ_flag
N3A C4A C5A N7A -179(2) . . . . ?
N9A C4A C5A N7A 5(2) . . . . ?
N3A C4A C5A C6A -5(3) . . . . ?
N9A C4A C5A C6A 179.5(17) . . . . ?
C4A C5A C6A N1A 6(3) . . . . ?
N7A C5A C6A N1A 178(3) . . . . ?
C4A C5A C6A O1A -175.9(16) . . . . ?
N7A C5A C6A O1A -4(4) . . . . ?
N7A C8A N9A C4A 10(3) . . . . ?
C5A C4A N9A C8A -10(2) . . . . ?
N3A C4A N9A C8A 175(2) . . . . ?
N9A C8A N7A C5A -7(3) . . . . ?
C4A C5A N7A C8A 0(3) . . . . ?
C6A C5A N7A C8A -173(3) . . . . ?
O1A C6A N1A C2A 175.2(14) . . . . ?
C5A C6A N1A C2A -7(3) . . . . ?
N3A C2A N1A C6A 7(3) . . . . ?
N2A C2A N1A C6A -172.5(16) . . . . ?
N1A C2A N3A C4A -5(2) . . . . ?
N2A C2A N3A C4A 174.7(16) . . . . ?
N1A C2A N3A K1 -126(2) . . . . ?
N2A C2A N3A K1 53.5(14) . . . . ?
N1A C2A N3A K1 155.5(11) . . . 1_545 ?
N2A C2A N3A K1 -25(2) . . . 1_545 ?
C5A C4A N3A C2A 4(3) . . . . ?
N9A C4A N3A C2A 178(2) . . . . ?
C5A C4A N3A K1 131.0(19) . . . . ?
N9A C4A N3A K1 -55(3) . . . . ?
C5A C4A N3A K1 -151.2(15) . . . 1_545 ?
N9A C4A N3A K1 23(4) . . . 1_545 ?
N1A C6A O1A K2 -142(2) . . . . ?
C5A C6A O1A K2 40(4) . . . . ?
N1A C6A O1A K2 94(2) . . . 1_545 ?
C5A C6A O1A K2 -83.9(17) . . . 1_545 ?
N9B C4B C5B N7B -2.7(17) . . . . ?
N3B C4B C5B N7B 177.4(9) . . . . ?
N9B C4B C5B C6B -179.5(9) . . . . ?
N3B C4B C5B C6B 1(2) . . . . ?
N7B C5B C6B O1B 3(3) . . . . ?
C4B C5B C6B O1B 179.6(17) . . . . ?
N7B C5B C6B N1B -178.2(10) . . . . ?
C4B C5B C6B N1B -2.0(18) . . . . ?
C4B C5B N7B C8B 3.1(14) . . . . ?
C6B C5B N7B C8B 179.6(11) . . . . ?
C4B C5B N7B K2 166.6(10) . . . . ?
C6B C5B N7B K2 -16.9(14) . . . . ?
N9B C8B N7B C5B -3.0(13) . . . . ?
N9B C8B N7B K2 -139(3) . . . . ?
N7B C8B N9B C4B 1.4(13) . . . . ?
N7B C8B N9B K1 126.7(12) . . . 8_455 ?
N7B C8B N9B K1 -112(3) . . . 8_465 ?
C5B C4B N9B C8B 0.8(14) . . . . ?
N3B C4B N9B C8B -179.3(10) . . . . ?
C5B C4B N9B K1 -130.9(18) . . . 8_455 ?
N3B C4B N9B K1 49.0(12) . . . 8_455 ?
C5B C4B N9B K1 158.8(11) . . . 8_465 ?
N3B C4B N9B K1 -21.3(11) . . . 8_465 ?
N1B C2B N3B C4B 2.4(18) . . . . ?
N2B C2B N3B C4B -179.4(8) . . . . ?
N1B C2B N3B K1 136(3) . . . 8_465 ?
N2B C2B N3B K1 -45(4) . . . 8_465 ?
N9B C4B N3B C2B 179.6(9) . . . . ?
C5B C4B N3B C2B -0.5(18) . . . . ?
N9B C4B N3B K1 22.1(11) . . . 8_465 ?
C5B C4B N3B K1 -158.0(14) . . . 8_465 ?
N3B C2B N1B C6B -5(2) . . . . ?
N2B C2B N1B C6B 177.4(9) . . . . ?
O1B C6B N1B C2B -177.5(16) . . . . ?
C5B C6B N1B C2B 3.9(18) . . . . ?
C5B C6B O1B K2 154.9(11) . . . 7_566 ?
N1B C6B O1B K2 -23.3(19) . . . 7_566 ?
C5B C6B O1B K2 17(2) . . . . ?
N1B C6B O1B K2 -161.4(7) . . . . ?
C5B C6B O1B K2 -70.0(16) . . . 1_565 ?
N1B C6B O1B K2 111.8(14) . . . 1_565 ?

_cod_database_fobs_code 2312342
